data_4322106
loop_
_publ_author_name
'Guy N. Richardson'
'Udo Brand'
'Heinrich Vahrenkamp'

_publ_section_title
;
 Linear and Bent M(\m-CN)Pt(\m-CN)M Chains: Probes for Remote Metal-Metal
 Interactions
;
_journal_name_full 'Inorganic Chemistry'
_journal_page_first 3070
_journal_page_last 3079
_journal_paper_doi 10.1021/ic981384l
_journal_volume 38
_journal_year 1999
_chemical_formula_sum 'C42 H37 Cl F6 Fe N3 P2 Pt Sb'
_chemical_formula_weight 1167.83
_chemical_name_common monoironcyanide-bipy-platinum-chloride
_chemical_name_systematic
; 
cyclopentadienydiphenylphospineetheneiron
cyanide-2,2'-dipyridylmonochloroplatinum-hexafluroantimonate
;
_space_group_IT_number 14
_symmetry_cell_setting monoclinic
_symmetry_space_group_name_Hall '-P 2ybc'
_symmetry_space_group_name_H-M 'P 1 21/c 1'
_atom_sites_solution_hydrogens geom
_atom_sites_solution_primary direct
_atom_sites_solution_secondary difmap
_audit_creation_method SHELXL-97
_cell_angle_alpha 90.00
_cell_angle_beta 101.77(3)
_cell_angle_gamma 90.00
_cell_formula_units_Z 4
_cell_length_a 13.047(3)
_cell_length_b 15.018(3)
_cell_length_c 21.660(4)
_cell_measurement_temperature 293(2)
_cell_volume 4154.8(15)
_computing_publication_material 'SHELXL-97 (Sheldrick, 1997)'
_computing_structure_refinement 'SHELXL-97 (Sheldrick, 1997)'
_computing_structure_solution 'SHELXS-97 (Sheldrick, 1997)'
_diffrn_ambient_temperature 293(2)
_diffrn_measured_fraction_theta_full 0.960
_diffrn_measured_fraction_theta_max 0.960
_diffrn_measurement_device_type NONIUS-TURBO-CAD4
_diffrn_measurement_method Omega-2Theta
_diffrn_radiation_monochromator graphite
_diffrn_radiation_source 'fine-focus sealed tube'
_diffrn_radiation_type MoK\a
_diffrn_radiation_wavelength 0.71073
_diffrn_reflns_av_R_equivalents 0.0232
_diffrn_reflns_av_sigmaI/netI 0.0385
_diffrn_reflns_limit_h_max 16
_diffrn_reflns_limit_h_min 0
_diffrn_reflns_limit_k_max 0
_diffrn_reflns_limit_k_min -18
_diffrn_reflns_limit_l_max 26
_diffrn_reflns_limit_l_min -26
_diffrn_reflns_number 8524
_diffrn_reflns_theta_full 25.99
_diffrn_reflns_theta_max 25.99
_diffrn_reflns_theta_min 2.44
_diffrn_standards_interval_count 'OCR every 200 refl.'
_diffrn_standards_interval_time 'ICR every 3600s'
_diffrn_standards_number 2
_exptl_absorpt_coefficient_mu 4.552
_exptl_absorpt_correction_T_max 0.894
_exptl_absorpt_correction_T_min 0.432
_exptl_absorpt_correction_type empirical
_exptl_crystal_colour orange
_exptl_crystal_density_diffrn 1.867
_exptl_crystal_density_meas ?
_exptl_crystal_density_method 'not measured'
_exptl_crystal_description plates
_exptl_crystal_F_000 2264
_exptl_crystal_size_max 0.4
_exptl_crystal_size_mid 0.3
_exptl_crystal_size_min 0.1
_refine_diff_density_max 0.815
_refine_diff_density_min -0.529
_refine_diff_density_rms 0.100
_refine_ls_extinction_coef none
_refine_ls_extinction_method none
_refine_ls_goodness_of_fit_ref 1.032
_refine_ls_hydrogen_treatment 'Riding model'
_refine_ls_matrix_type full
_refine_ls_number_parameters 514
_refine_ls_number_reflns 8154
_refine_ls_number_restraints 0
_refine_ls_restrained_S_all 1.032
_refine_ls_R_factor_all 0.0717
_refine_ls_R_factor_gt 0.0324
_refine_ls_shift/su_max 0.020
_refine_ls_shift/su_mean 0.002
_refine_ls_structure_factor_coef Fsqd
_refine_ls_weighting_details 'w=1/[\s^2^(Fo^2^)+(0.0354P)^2^+6.9612P] where P=(Fo^2^+2Fc^2^)/3'
_refine_ls_weighting_scheme calc
_refine_ls_wR_factor_gt 0.0730
_refine_ls_wR_factor_ref 0.0865
_reflns_number_gt 5832
_reflns_number_total 8154
_reflns_threshold_expression >2sigma(I)
_cod_data_source_file ic981384l_2.cif
_cod_data_source_block g12
_cod_depositor_comments
;
The following automatic conversions were performed:

'_exptl_crystal_density_meas' value 'not measured' was changed to '?'
- the value is perceived as not measured.

Automatic conversion script
Id: cif_fix_values 3008 2015-01-20 13:52:24Z robertas 

The following automatic conversions were performed:

'_refine_ls_weighting_scheme' value 'calc
w=1/[\s^2^(Fo^2^)+(0.0354P)^2^+6.9612P] where P=(Fo^2^+2Fc^2^)/3' was
changed to 'calc'. New tag '_refine_ls_weighting_details' was
created. The value of the new tag was set to
'w=1/[\s^2^(Fo^2^)+(0.0354P)^2^+6.9612P] where P=(Fo^2^+2Fc^2^)/3'.

Automatic conversion script
Id: cif_fix_values 3143 2015-03-26 13:38:13Z robertas 
;
_cod_database_code 4322106

loop_
_symmetry_equiv_pos_as_xyz
'x, y, z'
'-x, y+1/2, -z+1/2'
'-x, -y, -z'
'x, -y-1/2, z-1/2'

loop_
_atom_site_label
_atom_site_type_symbol
_atom_site_fract_x
_atom_site_fract_y
_atom_site_fract_z
_atom_site_U_iso_or_equiv
_atom_site_adp_type
_atom_site_occupancy
_atom_site_calc_flag
_atom_site_refinement_flags
_atom_site_disorder_assembly
_atom_site_disorder_group
Pt1 Pt 0.326566(16) 0.018466(16) 0.012876(9) 0.04616(7) Uani 1 d . . .
N1 N 0.2891(4) 0.0810(3) 0.0850(2) 0.0519(11) Uani 1 d . . .
N2 N 0.3647(3) -0.0378(3) -0.06330(19) 0.0507(12) Uani 1 d . . .
N3 N 0.3994(4) 0.1228(3) -0.0175(2) 0.0545(12) Uani 1 d . . .
Cl1 Cl 0.24637(13) -0.10522(11) 0.04155(7) 0.0656(4) Uani 1 d . . .
C1 C 0.2466(4) 0.1127(4) 0.1217(2) 0.0454(12) Uani 1 d . . .
Fe1 Fe 0.17032(6) 0.16903(5) 0.17397(3) 0.04060(17) Uani 1 d . . .
P1 P 0.06531(11) 0.20241(9) 0.08489(6) 0.0425(3) Uani 1 d . . .
P2 P 0.07232(11) 0.05035(9) 0.17551(6) 0.0418(3) Uani 1 d . . .
C12 C 0.2644(6) 0.2795(5) 0.2030(3) 0.075(2) Uani 1 d . . .
H12 H 0.2964 0.3135 0.1765 0.090 Uiso 1 calc R . .
C13 C 0.1656(6) 0.2939(4) 0.2157(3) 0.0677(18) Uani 1 d . . .
H13 H 0.1203 0.3399 0.1995 0.081 Uiso 1 calc R . .
C14 C 0.1460(5) 0.2277(4) 0.2568(3) 0.0612(16) Uani 1 d . . .
H14 H 0.0852 0.2210 0.2725 0.073 Uiso 1 calc R . .
C15 C 0.2347(5) 0.1731(4) 0.2702(3) 0.0614(16) Uani 1 d . . .
H15 H 0.2433 0.1239 0.2968 0.074 Uiso 1 calc R . .
C16 C 0.3072(5) 0.2045(5) 0.2374(3) 0.0670(17) Uani 1 d . . .
H16 H 0.3730 0.1803 0.2379 0.080 Uiso 1 calc R . .
C2 C 0.3458(5) -0.1228(5) -0.0820(3) 0.0659(17) Uani 1 d . . .
H2 H 0.3112 -0.1605 -0.0589 0.079 Uiso 1 calc R . .
C3 C 0.3772(6) -0.1545(6) -0.1349(3) 0.083(2) Uani 1 d . . .
H3 H 0.3629 -0.2131 -0.1479 0.099 Uiso 1 calc R . .
C4 C 0.4291(6) -0.0997(7) -0.1679(3) 0.085(2) Uani 1 d . . .
H4 H 0.4510 -0.1210 -0.2034 0.102 Uiso 1 calc R . .
C5 C 0.4492(6) -0.0137(6) -0.1496(3) 0.079(2) Uani 1 d . . .
H5 H 0.4839 0.0242 -0.1724 0.094 Uiso 1 calc R . .
C6 C 0.4170(5) 0.0162(5) -0.0959(3) 0.0613(16) Uani 1 d . . .
C7 C 0.4363(5) 0.1070(5) -0.0711(3) 0.0624(16) Uani 1 d . . .
C8 C 0.4891(6) 0.1710(6) -0.0958(4) 0.088(2) Uani 1 d . . .
H8 H 0.5148 0.1592 -0.1319 0.106 Uiso 1 calc R . .
C9 C 0.5047(7) 0.2523(6) -0.0679(4) 0.098(3) Uani 1 d . . .
H9 H 0.5405 0.2963 -0.0852 0.118 Uiso 1 calc R . .
C10 C 0.4677(6) 0.2692(5) -0.0146(4) 0.087(2) Uani 1 d . . .
H10 H 0.4773 0.3246 0.0049 0.104 Uiso 1 calc R . .
C11 C 0.4156(5) 0.2023(5) 0.0096(3) 0.0672(17) Uani 1 d . . .
H11 H 0.3910 0.2131 0.0462 0.081 Uiso 1 calc R . .
C17 C 0.0162(4) 0.0961(3) 0.0498(2) 0.0482(13) Uani 1 d . . .
H17A H -0.0390 0.1058 0.0130 0.058 Uiso 1 calc R . .
H17B H 0.0721 0.0629 0.0370 0.058 Uiso 1 calc R . .
C18 C -0.0255(5) 0.0454(4) 0.0998(2) 0.0518(14) Uani 1 d . . .
H18A H -0.0384 -0.0161 0.0869 0.062 Uiso 1 calc R . .
H18B H -0.0910 0.0715 0.1053 0.062 Uiso 1 calc R . .
C19 C 0.1229(4) 0.2588(4) 0.0258(2) 0.0479(13) Uani 1 d . . .
C20 C 0.1601(6) 0.3439(4) 0.0377(3) 0.0726(19) Uani 1 d . . .
H20 H 0.1538 0.3715 0.0751 0.087 Uiso 1 calc R . .
C21 C 0.2066(6) 0.3891(5) -0.0046(3) 0.085(2) Uani 1 d . . .
H21 H 0.2323 0.4464 0.0047 0.102 Uiso 1 calc R . .
C22 C 0.2149(6) 0.3501(6) -0.0601(3) 0.085(2) Uani 1 d . . .
H22 H 0.2437 0.3816 -0.0894 0.102 Uiso 1 calc R . .
C23 C 0.1810(6) 0.2652(5) -0.0727(3) 0.075(2) Uani 1 d . . .
H23 H 0.1885 0.2379 -0.1100 0.090 Uiso 1 calc R . .
C24 C 0.1353(5) 0.2196(4) -0.0298(2) 0.0603(16) Uani 1 d . . .
H24 H 0.1125 0.1614 -0.0386 0.072 Uiso 1 calc R . .
C25 C -0.0549(5) 0.2668(4) 0.0818(3) 0.0501(13) Uani 1 d . . .
C26 C -0.1098(5) 0.3003(4) 0.0244(3) 0.0625(16) Uani 1 d . . .
H26 H -0.0840 0.2909 -0.0120 0.075 Uiso 1 calc R . .
C27 C -0.2015(6) 0.3468(5) 0.0210(4) 0.078(2) Uani 1 d . . .
H27 H -0.2376 0.3687 -0.0175 0.094 Uiso 1 calc R . .
C28 C -0.2391(6) 0.3607(5) 0.0747(4) 0.084(2) Uani 1 d . . .
H28 H -0.3008 0.3928 0.0724 0.101 Uiso 1 calc R . .
C29 C -0.1885(6) 0.3285(5) 0.1312(4) 0.076(2) Uani 1 d . . .
H29 H -0.2155 0.3382 0.1672 0.091 Uiso 1 calc R . .
C30 C -0.0962(5) 0.2813(4) 0.1352(3) 0.0598(15) Uani 1 d . . .
H30 H -0.0616 0.2591 0.1739 0.072 Uiso 1 calc R . .
C31 C 0.1339(5) -0.0594(4) 0.1821(2) 0.0474(13) Uani 1 d . . .
C32 C 0.2421(5) -0.0681(4) 0.2032(3) 0.0509(14) Uani 1 d . . .
H32 H 0.2834 -0.0177 0.2136 0.061 Uiso 1 calc R . .
C33 C 0.2875(5) -0.1514(4) 0.2085(3) 0.0641(17) Uani 1 d . . .
H33 H 0.3594 -0.1566 0.2230 0.077 Uiso 1 calc R . .
C34 C 0.2286(6) -0.2263(4) 0.1929(3) 0.075(2) Uani 1 d . . .
H34 H 0.2604 -0.2820 0.1959 0.090 Uiso 1 calc R . .
C35 C 0.1207(6) -0.2186(4) 0.1726(3) 0.0714(19) Uani 1 d . . .
H35 H 0.0798 -0.2691 0.1615 0.086 Uiso 1 calc R . .
C36 C 0.0750(5) -0.1360(4) 0.1690(3) 0.0605(16) Uani 1 d . . .
H36 H 0.0025 -0.1314 0.1575 0.073 Uiso 1 calc R . .
C37 C -0.0043(4) 0.0403(3) 0.2375(2) 0.0451(12) Uani 1 d . . .
C38 C 0.0478(5) 0.0190(4) 0.2975(3) 0.0592(15) Uani 1 d . . .
H38 H 0.1193 0.0078 0.3046 0.071 Uiso 1 calc R . .
C39 C -0.0026(6) 0.0137(4) 0.3474(3) 0.0665(17) Uani 1 d . . .
H39 H 0.0352 0.0005 0.3876 0.080 Uiso 1 calc R . .
C40 C -0.1079(6) 0.0280(4) 0.3377(3) 0.0638(17) Uani 1 d . . .
H40 H -0.1423 0.0248 0.3713 0.077 Uiso 1 calc R . .
C41 C -0.1621(5) 0.0469(4) 0.2786(4) 0.0692(18) Uani 1 d . . .
H41 H -0.2342 0.0550 0.2716 0.083 Uiso 1 calc R . .
C42 C -0.1108(5) 0.0544(4) 0.2282(3) 0.0606(15) Uani 1 d . . .
H42 H -0.1485 0.0688 0.1882 0.073 Uiso 1 calc R . .
Sb1 Sb 0.47205(3) 0.48888(3) 0.14342(2) 0.06363(13) Uani 1 d . . .
F1 F 0.4901(6) 0.3755(4) 0.1176(3) 0.160(3) Uani 1 d . . .
F2 F 0.6121(5) 0.5103(6) 0.1496(4) 0.192(4) Uani 1 d . . .
F3 F 0.3328(4) 0.4711(5) 0.1371(3) 0.152(2) Uani 1 d . . .
F4 F 0.4480(6) 0.5292(4) 0.0619(2) 0.148(2) Uani 1 d . . .
F5 F 0.4927(6) 0.4480(5) 0.2249(2) 0.153(2) Uani 1 d . . .
F6 F 0.4550(6) 0.6020(3) 0.1734(3) 0.147(2) Uani 1 d . . .

loop_
_atom_site_aniso_label
_atom_site_aniso_U_11
_atom_site_aniso_U_22
_atom_site_aniso_U_33
_atom_site_aniso_U_23
_atom_site_aniso_U_13
_atom_site_aniso_U_12
Pt1 0.04648(12) 0.05392(13) 0.04003(11) 0.00109(10) 0.01344(8) 0.00242(11)
N1 0.055(3) 0.059(3) 0.046(3) 0.001(2) 0.018(2) -0.002(2)
N2 0.050(3) 0.066(3) 0.037(2) 0.002(2) 0.012(2) 0.007(2)
N3 0.053(3) 0.059(3) 0.052(3) 0.008(2) 0.012(2) 0.000(2)
Cl1 0.0751(10) 0.0646(10) 0.0631(9) -0.0015(7) 0.0283(8) -0.0113(8)
C1 0.051(3) 0.043(3) 0.041(3) 0.005(2) 0.005(2) -0.006(2)
Fe1 0.0553(4) 0.0339(4) 0.0331(4) -0.0016(3) 0.0102(3) -0.0038(3)
P1 0.0616(9) 0.0347(7) 0.0320(6) -0.0016(5) 0.0113(6) 0.0015(6)
P2 0.0523(8) 0.0348(7) 0.0387(7) 0.0001(5) 0.0100(6) -0.0024(6)
C12 0.103(6) 0.063(5) 0.058(4) -0.012(3) 0.013(4) -0.048(4)
C13 0.103(6) 0.034(3) 0.059(4) -0.014(3) -0.001(4) -0.003(3)
C14 0.079(4) 0.059(4) 0.047(3) -0.020(3) 0.016(3) -0.007(3)
C15 0.090(5) 0.055(4) 0.036(3) -0.004(3) 0.005(3) -0.005(4)
C16 0.065(4) 0.072(5) 0.057(4) -0.017(3) -0.004(3) -0.002(3)
C2 0.075(4) 0.070(4) 0.055(4) -0.010(3) 0.018(3) 0.006(4)
C3 0.087(5) 0.097(6) 0.068(4) -0.025(4) 0.025(4) 0.012(4)
C4 0.080(5) 0.130(8) 0.052(4) -0.012(4) 0.027(4) 0.019(5)
C5 0.083(5) 0.106(6) 0.055(4) 0.008(4) 0.033(3) 0.010(5)
C6 0.054(3) 0.088(5) 0.043(3) 0.009(3) 0.013(3) 0.011(3)
C7 0.062(4) 0.069(4) 0.060(4) 0.018(3) 0.020(3) 0.006(3)
C8 0.101(6) 0.096(6) 0.077(5) 0.022(5) 0.042(4) -0.003(5)
C9 0.106(7) 0.088(6) 0.111(7) 0.029(5) 0.044(6) -0.008(5)
C10 0.087(5) 0.069(5) 0.106(6) 0.008(4) 0.024(5) -0.011(4)
C11 0.065(4) 0.063(4) 0.073(4) 0.004(3) 0.011(3) -0.003(3)
C17 0.063(3) 0.043(3) 0.037(3) -0.006(2) 0.005(2) 0.000(3)
C18 0.063(4) 0.043(3) 0.047(3) -0.002(2) 0.004(3) -0.007(3)
C19 0.061(3) 0.043(3) 0.042(3) 0.008(2) 0.014(2) 0.001(3)
C20 0.116(6) 0.053(4) 0.052(4) 0.000(3) 0.027(4) -0.012(4)
C21 0.122(6) 0.066(5) 0.066(5) 0.016(4) 0.016(4) -0.027(4)
C22 0.100(6) 0.100(6) 0.056(4) 0.036(4) 0.020(4) -0.013(5)
C23 0.097(5) 0.090(6) 0.040(3) 0.009(3) 0.020(3) 0.000(4)
C24 0.079(4) 0.064(4) 0.037(3) 0.001(3) 0.009(3) -0.003(3)
C25 0.065(4) 0.035(3) 0.052(3) -0.002(2) 0.015(3) -0.001(3)
C26 0.077(4) 0.054(4) 0.057(4) 0.004(3) 0.016(3) 0.015(3)
C27 0.078(5) 0.059(4) 0.094(5) 0.009(4) 0.007(4) 0.018(4)
C28 0.068(5) 0.059(5) 0.128(7) -0.019(5) 0.026(5) 0.006(4)
C29 0.071(5) 0.071(5) 0.093(5) -0.017(4) 0.033(4) 0.001(4)
C30 0.075(4) 0.052(4) 0.053(3) -0.010(3) 0.016(3) -0.007(3)
C31 0.066(4) 0.036(3) 0.042(3) 0.004(2) 0.017(3) 0.000(3)
C32 0.060(4) 0.044(3) 0.051(3) 0.004(2) 0.018(3) -0.001(3)
C33 0.070(4) 0.059(4) 0.068(4) 0.016(3) 0.024(3) 0.009(3)
C34 0.100(6) 0.040(4) 0.090(5) 0.012(3) 0.031(4) 0.017(4)
C35 0.087(5) 0.042(4) 0.086(5) -0.003(3) 0.019(4) -0.008(3)
C36 0.071(4) 0.039(3) 0.073(4) -0.002(3) 0.015(3) -0.005(3)
C37 0.060(3) 0.029(3) 0.050(3) -0.003(2) 0.022(3) -0.003(2)
C38 0.060(3) 0.068(4) 0.052(3) 0.010(3) 0.019(3) -0.003(3)
C39 0.081(5) 0.067(4) 0.055(4) 0.008(3) 0.023(3) -0.005(4)
C40 0.095(5) 0.043(4) 0.061(4) 0.000(3) 0.034(4) -0.007(3)
C41 0.067(4) 0.054(4) 0.096(5) 0.003(4) 0.037(4) 0.008(3)
C42 0.065(4) 0.052(4) 0.067(4) 0.006(3) 0.018(3) 0.006(3)
Sb1 0.0626(3) 0.0719(3) 0.0601(2) -0.0107(2) 0.0212(2) -0.0073(2)
F1 0.251(8) 0.087(4) 0.163(5) -0.026(4) 0.092(5) 0.029(4)
F2 0.085(4) 0.304(10) 0.198(7) -0.075(6) 0.051(4) -0.063(5)
F3 0.080(3) 0.182(6) 0.199(7) 0.000(5) 0.038(4) -0.015(4)
F4 0.234(7) 0.139(5) 0.075(3) 0.009(3) 0.039(4) -0.031(5)
F5 0.199(6) 0.191(6) 0.074(3) 0.020(4) 0.040(4) 0.068(5)
F6 0.253(7) 0.081(3) 0.124(4) -0.022(3) 0.079(5) -0.011(4)

loop_
_atom_type_symbol
_atom_type_description
_atom_type_scat_dispersion_real
_atom_type_scat_dispersion_imag
_atom_type_scat_source
C C 0.0033 0.0016 'International Tables Vol C Tables 4.2.6.8 and 6.1.1.4'
H H 0.0000 0.0000 'International Tables Vol C Tables 4.2.6.8 and 6.1.1.4'
N N 0.0061 0.0033 'International Tables Vol C Tables 4.2.6.8 and 6.1.1.4'
F F 0.0171 0.0103 'International Tables Vol C Tables 4.2.6.8 and 6.1.1.4'
P P 0.1023 0.0942 'International Tables Vol C Tables 4.2.6.8 and 6.1.1.4'
Cl Cl 0.1484 0.1585 'International Tables Vol C Tables 4.2.6.8 and 6.1.1.4'
Fe Fe 0.3463 0.8444 'International Tables Vol C Tables 4.2.6.8 and 6.1.1.4'
Pt Pt -1.7033 8.3905 'International Tables Vol C Tables 4.2.6.8 and 6.1.1.4'
Sb Sb -0.5866 1.5461 'International Tables Vol C Tables 4.2.6.8 and 6.1.1.4'

loop_
_geom_angle_atom_site_label_1
_geom_angle_atom_site_label_2
_geom_angle_atom_site_label_3
_geom_angle
_geom_angle_site_symmetry_1
_geom_angle_site_symmetry_3
_geom_angle_publ_flag
N1 Pt1 N2 176.43(19) . . y
N1 Pt1 N3 95.7(2) . . y
N2 Pt1 N3 81.1(2) . . y
N1 Pt1 Cl1 88.29(14) . . y
N2 Pt1 Cl1 94.90(15) . . y
N3 Pt1 Cl1 176.03(15) . . y
C1 N1 Pt1 166.1(5) . . y
C2 N2 C6 119.6(5) . . y
C2 N2 Pt1 125.9(4) . . y
C6 N2 Pt1 114.5(4) . . y
C11 N3 C7 118.7(5) . . y
C11 N3 Pt1 126.8(4) . . y
C7 N3 Pt1 114.5(4) . . y
N1 C1 Fe1 174.4(5) . . y
C1 Fe1 C14 156.0(2) . . y
C1 Fe1 C15 117.8(2) . . y
C14 Fe1 C15 39.3(2) . . y
C1 Fe1 C13 137.7(3) . . y
C14 Fe1 C13 39.0(2) . . y
C15 Fe1 C13 65.3(3) . . y
C1 Fe1 C12 101.0(3) . . y
C14 Fe1 C12 65.6(3) . . y
C15 Fe1 C12 65.3(3) . . y
C13 Fe1 C12 38.9(3) . . y
C1 Fe1 C16 91.4(2) . . y
C14 Fe1 C16 65.5(3) . . y
C15 Fe1 C16 38.6(2) . . y
C13 Fe1 C16 65.3(3) . . y
C12 Fe1 C16 39.2(3) . . y
C1 Fe1 P1 83.34(16) . . y
C14 Fe1 P1 119.08(19) . . y
C15 Fe1 P1 158.31(19) . . y
C13 Fe1 P1 96.18(19) . . y
C12 Fe1 P1 108.0(2) . . y
C16 Fe1 P1 145.1(2) . . y
C1 Fe1 P2 91.47(16) . . y
C14 Fe1 P2 97.98(19) . . y
C15 Fe1 P2 97.23(18) . . y
C13 Fe1 P2 130.8(2) . . y
C12 Fe1 P2 161.81(19) . . y
C16 Fe1 P2 128.3(2) . . y
P1 Fe1 P2 86.42(6) . . y
C19 P1 C17 105.9(2) . . y
C19 P1 C25 101.7(3) . . y
C17 P1 C25 102.8(3) . . y
C19 P1 Fe1 116.98(19) . . y
C17 P1 Fe1 105.68(18) . . y
C25 P1 Fe1 122.09(18) . . y
C31 P2 C37 99.5(2) . . y
C31 P2 C18 104.2(3) . . y
C37 P2 C18 105.3(3) . . y
C31 P2 Fe1 119.0(2) . . y
C37 P2 Fe1 118.86(17) . . y
C18 P2 Fe1 108.36(18) . . y
C13 C12 C16 107.8(6) . . y
C13 C12 Fe1 70.8(4) . . y
C16 C12 Fe1 70.6(4) . . y
C14 C13 C12 108.3(6) . . y
C14 C13 Fe1 70.2(3) . . y
C12 C13 Fe1 70.3(4) . . y
C13 C14 C15 107.4(6) . . y
C13 C14 Fe1 70.8(3) . . y
C15 C14 Fe1 70.5(3) . . y
C16 C15 C14 108.6(6) . . y
C16 C15 Fe1 70.9(3) . . y
C14 C15 Fe1 70.2(3) . . y
C15 C16 C12 107.9(6) . . y
C15 C16 Fe1 70.5(4) . . y
C12 C16 Fe1 70.2(4) . . y
N2 C2 C3 120.7(7) . . y
C4 C3 C2 119.5(8) . . y
C3 C4 C5 120.5(7) . . y
C4 C5 C6 118.6(7) . . y
N2 C6 C5 121.0(7) . . y
N2 C6 C7 115.7(5) . . y
C5 C6 C7 123.2(6) . . y
C8 C7 N3 120.6(7) . . y
C8 C7 C6 125.3(6) . . y
N3 C7 C6 114.1(5) . . y
C7 C8 C9 120.3(7) . . y
C8 C9 C10 119.8(8) . . y
C9 C10 C11 118.3(8) . . y
N3 C11 C10 122.4(7) . . y
C18 C17 P1 106.8(3) . . y
C17 C18 P2 109.2(4) . . y
C20 C19 C24 117.5(5) . . y
C20 C19 P1 118.8(4) . . y
C24 C19 P1 123.7(4) . . y
C19 C20 C21 121.4(6) . . y
C22 C21 C20 120.0(7) . . y
C23 C22 C21 120.0(6) . . y
C22 C23 C24 119.8(6) . . y
C19 C24 C23 121.2(6) . . y
C30 C25 C26 117.9(6) . . y
C30 C25 P1 121.8(5) . . y
C26 C25 P1 120.2(4) . . y
C27 C26 C25 121.0(6) . . y
C28 C27 C26 119.4(7) . . y
C27 C28 C29 121.3(7) . . y
C28 C29 C30 119.7(7) . . y
C25 C30 C29 120.7(6) . . y
C36 C31 C32 118.2(5) . . y
C36 C31 P2 121.2(5) . . y
C32 C31 P2 120.5(4) . . y
C33 C32 C31 120.0(6) . . y
C34 C33 C32 121.1(6) . . y
C33 C34 C35 119.5(6) . . y
C36 C35 C34 119.5(6) . . y
C35 C36 C31 121.7(6) . . y
C38 C37 C42 117.5(5) . . y
C38 C37 P2 118.2(4) . . y
C42 C37 P2 124.3(4) . . y
C37 C38 C39 122.2(6) . . y
C40 C39 C38 119.8(6) . . y
C41 C40 C39 119.4(6) . . y
C40 C41 C42 120.8(6) . . y
C37 C42 C41 120.2(6) . . y
F3 Sb1 F1 91.7(3) . . y
F3 Sb1 F5 88.4(3) . . y
F1 Sb1 F5 88.8(3) . . y
F3 Sb1 F4 90.2(3) . . y
F1 Sb1 F4 91.2(3) . . y
F5 Sb1 F4 178.6(3) . . y
F3 Sb1 F2 178.4(4) . . y
F1 Sb1 F2 89.8(4) . . y
F5 Sb1 F2 92.3(4) . . y
F4 Sb1 F2 89.1(4) . . y
F3 Sb1 F6 88.4(3) . . y
F1 Sb1 F6 177.4(3) . . y
F5 Sb1 F6 88.5(3) . . y
F4 Sb1 F6 91.4(3) . . y
F2 Sb1 F6 90.2(3) . . y

loop_
_geom_bond_atom_site_label_1
_geom_bond_atom_site_label_2
_geom_bond_distance
_geom_bond_site_symmetry_2
_geom_bond_publ_flag
Pt1 N1 1.968(5) . y
Pt1 N2 2.005(4) . y
Pt1 N3 2.012(5) . y
Pt1 Cl1 2.2795(16) . y
N1 C1 1.160(6) . y
N2 C2 1.346(8) . y
N2 C6 1.348(8) . y
N3 C11 1.328(8) . y
N3 C7 1.364(7) . y
C1 Fe1 1.857(6) . y
Fe1 C14 2.081(5) . y
Fe1 C15 2.083(5) . y
Fe1 C13 2.088(6) . y
Fe1 C12 2.083(6) . y
Fe1 C16 2.088(6) . y
Fe1 P1 2.1846(17) . y
Fe1 P2 2.1978(16) . y
P1 C19 1.821(5) . y
P1 C17 1.828(5) . y
P1 C25 1.832(6) . y
P2 C31 1.827(6) . y
P2 C37 1.836(5) . y
P2 C18 1.862(5) . y
C12 C13 1.389(10) . y
C12 C16 1.400(10) . y
C13 C14 1.392(9) . y
C14 C15 1.400(9) . y
C15 C16 1.378(9) . y
C2 C3 1.379(8) . y
C3 C4 1.360(11) . y
C4 C5 1.360(11) . y
C5 C6 1.389(9) . y
C6 C7 1.469(9) . y
C7 C8 1.354(9) . y
C8 C9 1.359(11) . y
C9 C10 1.363(10) . y
C10 C11 1.375(9) . y
C17 C18 1.512(7) . y
C19 C20 1.372(8) . y
C19 C24 1.379(7) . y
C20 C21 1.377(9) . y
C21 C22 1.361(10) . y
C22 C23 1.359(10) . y
C23 C24 1.383(8) . y
C25 C30 1.388(8) . y
C25 C26 1.396(8) . y
C26 C27 1.374(9) . y
C27 C28 1.367(10) . y
C28 C29 1.357(10) . y
C29 C30 1.385(9) . y
C31 C36 1.379(8) . y
C31 C32 1.398(8) . y
C32 C33 1.379(8) . y
C33 C34 1.365(9) . y
C34 C35 1.392(10) . y
C35 C36 1.372(9) . y
C37 C38 1.376(8) . y
C37 C42 1.378(8) . y
C38 C39 1.376(8) . y
C39 C40 1.364(9) . y
C40 C41 1.362(9) . y
C41 C42 1.397(8) . y
Sb1 F3 1.814(5) . y
Sb1 F1 1.822(5) . y
Sb1 F5 1.835(5) . y
Sb1 F4 1.832(5) . y
Sb1 F2 1.833(6) . y
Sb1 F6 1.847(5) . y
